data_4514192
loop_
_publ_author_name
'Misra, Rajkumar'
'Sharma, Aman'
'Shiras, Anjali'
'Gopi, Hosahudya N.'

_publ_section_title
;
 Backbone Engineered \g-Peptide Amphitropic Gels for Immobilization of
 Semiconductor Quantum Dots and 2D Cell Culture.
;
_journal_issue 31
_journal_name_full 'Langmuir : the ACS journal of surfaces and colloids'
_journal_page_first 7762
_journal_page_last 7768
_journal_paper_doi 10.1021/acs.langmuir.7b01283
_journal_volume 33
_journal_year 2017
_chemical_formula_sum 'C29 H38 N2 O5'
_chemical_formula_weight 494.61
_chemical_name_systematic
; 
 ? 
;
_space_group_IT_number 4
_symmetry_cell_setting monoclinic
_symmetry_space_group_name_Hall 'P 2yb'
_symmetry_space_group_name_H-M 'P 1 21 1'
_atom_sites_solution_hydrogens geom
_atom_sites_solution_primary direct
_atom_sites_solution_secondary difmap
_audit_creation_method SHELXL-97
_cell_angle_alpha 90.00
_cell_angle_beta 95.20(3)
_cell_angle_gamma 90.00
_cell_formula_units_Z 2
_cell_length_a 5.172(8)
_cell_length_b 27.15(4)
_cell_length_c 9.752(14)
_cell_measurement_temperature 296(2)
_cell_volume 1364(4)
_computing_structure_refinement 'SHELXL-97 (Sheldrick, 2008)'
_computing_structure_solution 'SHELXS-97 (Sheldrick, 2008)'
_diffrn_ambient_temperature 296(2)
_diffrn_measured_fraction_theta_full 1.000
_diffrn_measured_fraction_theta_max 1.000
_diffrn_radiation_monochromator graphite
_diffrn_radiation_source 'fine-focus sealed tube'
_diffrn_radiation_type MoK\a
_diffrn_radiation_wavelength 0.71073
_diffrn_reflns_av_R_equivalents 0.0891
_diffrn_reflns_av_sigmaI/netI 0.1731
_diffrn_reflns_limit_h_max 5
_diffrn_reflns_limit_h_min -6
_diffrn_reflns_limit_k_max 36
_diffrn_reflns_limit_k_min -36
_diffrn_reflns_limit_l_max 12
_diffrn_reflns_limit_l_min -12
_diffrn_reflns_number 12748
_diffrn_reflns_theta_full 28.28
_diffrn_reflns_theta_max 28.28
_diffrn_reflns_theta_min 1.50
_exptl_absorpt_coefficient_mu 0.082
_exptl_crystal_density_diffrn 1.204
_exptl_crystal_density_method 'not measured'
_exptl_crystal_description rodshape
_exptl_crystal_F_000 532
_refine_diff_density_max 0.316
_refine_diff_density_min -0.274
_refine_diff_density_rms 0.073
_refine_ls_abs_structure_details 'Flack H D (1983), Acta Cryst. A39, 876-881'
_refine_ls_abs_structure_Flack -1(2)
_refine_ls_extinction_coef 0.051(5)
_refine_ls_extinction_expression Fc^*^=kFc[1+0.001xFc^2^\l^3^/sin(2\q)]^-1/4^
_refine_ls_extinction_method SHELXL
_refine_ls_goodness_of_fit_ref 0.898
_refine_ls_hydrogen_treatment mixed
_refine_ls_matrix_type full
_refine_ls_number_parameters 330
_refine_ls_number_reflns 6480
_refine_ls_number_restraints 1
_refine_ls_restrained_S_all 0.897
_refine_ls_R_factor_all 0.1692
_refine_ls_R_factor_gt 0.0710
_refine_ls_shift/su_max 0.000
_refine_ls_shift/su_mean 0.000
_refine_ls_structure_factor_coef Fsqd
_refine_ls_weighting_details 'calc w=1/[\s^2^(Fo^2^)+(0.1000P)^2^+0.0000P] where P=(Fo^2^+2Fc^2^)/3'
_refine_ls_weighting_scheme calc
_refine_ls_wR_factor_gt 0.1549
_refine_ls_wR_factor_ref 0.2142
_reflns_number_gt 3087
_reflns_number_total 6480
_reflns_threshold_expression >2sigma(I)
_cod_data_source_file la7b01283_si_003.cif
_cod_data_source_block tr2
_cod_original_cell_volume 1364(3)
_cod_original_sg_symbol_H-M 'P 21'
_cod_database_code 4514192

loop_
_symmetry_equiv_pos_as_xyz
'x, y, z'
'-x, y+1/2, -z'

loop_
_atom_site_label
_atom_site_type_symbol
_atom_site_fract_x
_atom_site_fract_y
_atom_site_fract_z
_atom_site_U_iso_or_equiv
_atom_site_adp_type
_atom_site_occupancy
_atom_site_symmetry_multiplicity
_atom_site_calc_flag
_atom_site_refinement_flags
C6 C 0.0454(9) 0.58987(17) 0.4231(4) 0.0262(10) Uani 1 1 d .
H6A H -0.1286 0.5800 0.4410 0.031 Uiso 1 1 calc R
H6B H 0.0388 0.6246 0.4000 0.031 Uiso 1 1 calc R
C26 C 0.8569(9) 0.81504(18) 0.9508(5) 0.0286(10) Uani 1 1 d .
C24 C 0.6655(9) 0.74725(17) 1.0879(4) 0.0258(10) Uani 1 1 d .
H24A H 0.6622 0.7688 1.1670 0.031 Uiso 1 1 calc R
H24B H 0.8302 0.7299 1.0960 0.031 Uiso 1 1 calc R
C13 C 0.1451(9) 0.62085(18) 0.6634(5) 0.0280(10) Uani 1 1 d .
H13A H 0.1433 0.6537 0.6242 0.034 Uiso 1 1 calc R
H13B H -0.0289 0.6135 0.6871 0.034 Uiso 1 1 calc R
C18 C 0.4500(10) 0.68144(19) 1.2221(5) 0.0364(12) Uani 1 1 d .
H18A H 0.6115 0.6632 1.2347 0.044 Uiso 1 1 calc R
H18B H 0.3094 0.6577 1.2139 0.044 Uiso 1 1 calc R
C17 C 0.4456(9) 0.71005(18) 1.0889(4) 0.0280(11) Uani 1 1 d .
H17 H 0.2797 0.7275 1.0739 0.034 Uiso 1 1 calc R
C5 C 0.2214(8) 0.58381(17) 0.5564(4) 0.0237(10) Uani 1 1 d .
H5 H 0.4007 0.5905 0.5370 0.028 Uiso 1 1 calc R
C12 C 0.3333(9) 0.53138(19) 0.2949(5) 0.0336(12) Uani 1 1 d .
H12 H 0.4430 0.5266 0.3748 0.040 Uiso 1 1 calc R
C10 C 0.2282(10) 0.51502(19) 0.0569(5) 0.0364(12) Uani 1 1 d .
H10 H 0.2643 0.4992 -0.0238 0.044 Uiso 1 1 calc R
C15 C 0.2624(9) 0.65611(17) 0.9000(5) 0.0276(11) Uani 1 1 d .
C8 C -0.0381(10) 0.56822(18) 0.1770(4) 0.0331(12) Uani 1 1 d .
H8 H -0.1830 0.5885 0.1763 0.040 Uiso 1 1 calc R
C19 C 0.4248(9) 0.71258(17) 1.3499(4) 0.0270(10) Uani 1 1 d .
C7 C 0.1176(9) 0.56194(17) 0.2986(4) 0.0268(10) Uani 1 1 d .
C14 C 0.3317(9) 0.61972(18) 0.7936(4) 0.0271(10) Uani 1 1 d .
H14A H 0.3322 0.5869 0.8327 0.032 Uiso 1 1 calc R
H14B H 0.5058 0.6267 0.7694 0.032 Uiso 1 1 calc R
C4 C 0.4199(9) 0.50585(17) 0.6435(4) 0.0252(10) Uani 1 1 d .
C25 C 0.6454(10) 0.77781(19) 0.9583(5) 0.0341(12) Uani 1 1 d .
H25A H 0.6466 0.7559 0.8799 0.041 Uiso 1 1 calc R
H25B H 0.4798 0.7948 0.9509 0.041 Uiso 1 1 calc R
C22 C 0.3781(12) 0.7687(2) 1.5830(5) 0.0497(16) Uani 1 1 d .
H22 H 0.3682 0.7880 1.6612 0.060 Uiso 1 1 calc R
C11 C 0.3868(10) 0.5082(2) 0.1757(5) 0.0370(12) Uani 1 1 d .
H11 H 0.5313 0.4878 0.1755 0.044 Uiso 1 1 calc R
C1 C 0.6910(11) 0.4106(2) 0.6072(6) 0.0484(15) Uani 1 1 d .
H1A H 0.7868 0.4385 0.5785 0.073 Uiso 1 1 calc R
H1B H 0.5669 0.4006 0.5334 0.073 Uiso 1 1 calc R
H1C H 0.8085 0.3840 0.6311 0.073 Uiso 1 1 calc R
C27 C 1.0033(12) 0.8810(2) 0.8181(6) 0.0513(15) Uani 1 1 d .
H27A H 1.1767 0.8671 0.8221 0.062 Uiso 1 1 calc R
H27B H 0.9997 0.9059 0.8892 0.062 Uiso 1 1 calc R
C2 C 0.5509(10) 0.4245(2) 0.7310(6) 0.0416(14) Uani 1 1 d .
C9 C 0.0146(11) 0.54541(19) 0.0575(5) 0.0390(13) Uani 1 1 d .
H9 H -0.0931 0.5504 -0.0229 0.047 Uiso 1 1 calc R
C3 C 0.7399(11) 0.4424(2) 0.8462(5) 0.0490(16) Uani 1 1 d .
H3A H 0.6464 0.4548 0.9196 0.074 Uiso 1 1 calc R
H3B H 0.8447 0.4682 0.8130 0.074 Uiso 1 1 calc R
H3C H 0.8493 0.4157 0.8796 0.074 Uiso 1 1 calc R
C21 C 0.2058(16) 0.7732(3) 1.4763(6) 0.075(2) Uani 1 1 d .
H21 H 0.0675 0.7949 1.4797 0.091 Uiso 1 1 calc R
C28 C 0.9306(15) 0.9029(2) 0.6800(6) 0.0646(19) Uani 1 1 d .
H28A H 0.7555 0.9150 0.6759 0.097 Uiso 1 1 calc R
H28B H 0.9435 0.8783 0.6103 0.097 Uiso 1 1 calc R
H28C H 1.0459 0.9297 0.6647 0.097 Uiso 1 1 calc R
C20 C 0.2295(14) 0.7458(3) 1.3596(6) 0.087(3) Uani 1 1 d .
H20 H 0.1078 0.7501 1.2843 0.104 Uiso 1 1 calc R
C23 C 0.5726(16) 0.7349(4) 1.5761(7) 0.120(4) Uani 1 1 d .
H23 H 0.6930 0.7302 1.6517 0.144 Uiso 1 1 calc R
C16 C 0.3919(13) 0.3823(3) 0.7755(12) 0.112(4) Uani 1 1 d .
H16A H 0.2893 0.3691 0.6971 0.169 Uiso 1 1 calc R
H16B H 0.2795 0.3937 0.8421 0.169 Uiso 1 1 calc R
H16C H 0.5049 0.3572 0.8160 0.169 Uiso 1 1 calc R
O2 O 0.6441(6) 0.51937(12) 0.6325(3) 0.0333(8) Uani 1 1 d .
O3 O 0.0345(6) 0.66686(12) 0.9177(3) 0.0344(8) Uani 1 1 d .
O1 O 0.3501(6) 0.46274(13) 0.6942(4) 0.0374(9) Uani 1 1 d .
O4 O 1.0418(7) 0.82015(13) 1.0331(3) 0.0388(9) Uani 1 1 d .
O5 O 0.8142(7) 0.84274(14) 0.8375(3) 0.0424(9) Uani 1 1 d .
N2 N 0.4660(7) 0.67513(15) 0.9757(4) 0.0303(10) Uani 1 1 d .
H2 H 0.6186 0.6664 0.9569 0.036 Uiso 1 1 calc R
N1 N 0.2073(7) 0.53365(13) 0.6082(3) 0.0226(8) Uani 1 1 d .
H1 H 0.0568 0.5212 0.6168 0.027 Uiso 1 1 calc R
C29 C 0.5914(14) 0.7080(4) 1.4593(6) 0.091(3) Uani 1 1 d .
H29 H 0.7271 0.6857 1.4569 0.110 Uiso 1 1 calc R

loop_
_atom_site_aniso_label
_atom_site_aniso_U_11
_atom_site_aniso_U_22
_atom_site_aniso_U_33
_atom_site_aniso_U_23
_atom_site_aniso_U_13
_atom_site_aniso_U_12
C6 0.029(2) 0.027(3) 0.023(2) -0.0003(19) 0.0006(18) 0.002(2)
C26 0.032(3) 0.028(3) 0.026(2) -0.002(2) 0.004(2) 0.002(2)
C24 0.023(2) 0.029(3) 0.025(2) -0.008(2) -0.0003(18) 0.000(2)
C13 0.022(2) 0.027(3) 0.035(3) -0.007(2) 0.0003(19) 0.003(2)
C18 0.043(3) 0.030(3) 0.037(3) -0.008(2) 0.006(2) -0.003(2)
C17 0.029(3) 0.026(3) 0.029(2) -0.009(2) 0.003(2) 0.000(2)
C5 0.017(2) 0.024(2) 0.031(2) -0.0013(19) 0.0050(18) -0.0010(19)
C12 0.032(3) 0.040(3) 0.028(2) -0.004(2) -0.001(2) 0.003(2)
C10 0.043(3) 0.032(3) 0.035(3) -0.008(2) 0.008(2) -0.001(3)
C15 0.025(3) 0.026(3) 0.032(2) -0.006(2) 0.000(2) -0.003(2)
C8 0.037(3) 0.032(3) 0.031(3) -0.003(2) 0.004(2) 0.002(2)
C19 0.033(3) 0.022(2) 0.026(2) -0.0008(19) 0.005(2) -0.001(2)
C7 0.026(2) 0.025(2) 0.030(2) -0.004(2) 0.005(2) -0.005(2)
C14 0.025(3) 0.028(3) 0.028(2) -0.005(2) 0.0014(19) 0.000(2)
C4 0.022(2) 0.027(3) 0.026(2) -0.0043(19) 0.0023(18) 0.005(2)
C25 0.033(3) 0.038(3) 0.031(3) -0.002(2) 0.003(2) -0.004(2)
C22 0.058(4) 0.062(4) 0.029(3) -0.015(3) 0.006(3) -0.007(3)
C11 0.031(3) 0.043(3) 0.037(3) -0.006(3) 0.005(2) 0.006(2)
C1 0.045(3) 0.039(3) 0.057(4) -0.010(3) -0.020(3) 0.007(3)
C27 0.062(4) 0.045(4) 0.046(3) 0.007(3) 0.001(3) -0.012(3)
C2 0.023(3) 0.033(3) 0.068(4) 0.024(3) 0.002(3) 0.008(2)
C9 0.048(3) 0.040(3) 0.028(3) 0.000(2) -0.002(2) 0.002(3)
C3 0.047(3) 0.067(4) 0.034(3) 0.012(3) 0.010(3) 0.030(3)
C21 0.108(6) 0.077(5) 0.040(3) -0.015(3) -0.007(4) 0.061(5)
C28 0.108(6) 0.045(4) 0.042(3) 0.010(3) 0.015(3) -0.004(4)
C20 0.084(5) 0.129(7) 0.040(3) -0.042(4) -0.035(3) 0.078(5)
C23 0.074(5) 0.240(12) 0.041(4) -0.057(6) -0.024(4) 0.080(7)
C16 0.040(4) 0.051(5) 0.250(11) 0.093(6) 0.032(5) 0.013(3)
O2 0.0196(17) 0.032(2) 0.048(2) 0.0030(16) 0.0023(14) 0.0005(14)
O3 0.0221(17) 0.041(2) 0.0412(19) -0.0180(16) 0.0069(14) 0.0013(15)
O1 0.0193(17) 0.0285(18) 0.065(2) 0.0229(17) 0.0046(15) 0.0053(15)
O4 0.035(2) 0.037(2) 0.043(2) 0.0045(17) -0.0041(17) -0.0074(16)
O5 0.048(2) 0.045(2) 0.0319(19) 0.0062(17) -0.0050(16) -0.0082(18)
N2 0.0199(19) 0.036(2) 0.036(2) -0.0150(19) 0.0048(16) 0.0019(17)
N1 0.0156(18) 0.025(2) 0.0280(19) -0.0007(16) 0.0037(15) -0.0022(16)
C29 0.077(5) 0.166(8) 0.031(3) -0.010(4) 0.001(3) 0.081(5)

loop_
_atom_type_symbol
_atom_type_description
_atom_type_scat_dispersion_real
_atom_type_scat_dispersion_imag
_atom_type_scat_source
C C 0.0033 0.0016 'International Tables Vol C Tables 4.2.6.8 and 6.1.1.4'
H H 0.0000 0.0000 'International Tables Vol C Tables 4.2.6.8 and 6.1.1.4'
N N 0.0061 0.0033 'International Tables Vol C Tables 4.2.6.8 and 6.1.1.4'
O O 0.0106 0.0060 'International Tables Vol C Tables 4.2.6.8 and 6.1.1.4'

loop_
_geom_angle_atom_site_label_1
_geom_angle_atom_site_label_2
_geom_angle_atom_site_label_3
_geom_angle
C7 C6 C5 117.4(4)
O4 C26 O5 123.3(5)
O4 C26 C25 126.0(4)
O5 C26 C25 110.7(4)
C25 C24 C17 112.1(4)
C14 C13 C5 111.9(4)
C17 C18 C19 115.0(4)
N2 C17 C18 108.6(4)
N2 C17 C24 108.6(4)
C18 C17 C24 113.2(4)
N1 C5 C6 110.6(4)
N1 C5 C13 110.7(4)
C6 C5 C13 109.9(4)
C11 C12 C7 121.2(4)
C11 C10 C9 119.7(5)
O3 C15 N2 122.9(4)
O3 C15 C14 122.7(4)
N2 C15 C14 114.3(4)
C9 C8 C7 121.9(5)
C29 C19 C20 116.2(5)
C29 C19 C18 120.9(5)
C20 C19 C18 122.9(5)
C8 C7 C12 117.2(4)
C8 C7 C6 117.5(4)
C12 C7 C6 125.3(4)
C15 C14 C13 112.9(4)
O2 C4 O1 125.7(4)
O2 C4 N1 124.2(4)
O1 C4 N1 110.1(4)
C26 C25 C24 114.7(4)
C21 C22 C23 118.2(6)
C10 C11 C12 120.2(5)
O5 C27 C28 106.6(5)
O1 C2 C16 102.3(4)
O1 C2 C3 110.4(5)
C16 C2 C3 111.6(6)
O1 C2 C1 110.9(4)
C16 C2 C1 110.9(6)
C3 C2 C1 110.6(4)
C8 C9 C10 119.7(5)
C22 C21 C20 120.1(6)
C19 C20 C21 122.5(5)
C29 C23 C22 120.6(6)
C4 O1 C2 119.7(4)
C26 O5 C27 116.6(4)
C15 N2 C17 124.0(4)
C4 N1 C5 123.0(4)
C19 C29 C23 122.4(6)

loop_
_geom_bond_atom_site_label_1
_geom_bond_atom_site_label_2
_geom_bond_distance
C6 C7 1.507(6)
C6 C5 1.526(6)
C26 O4 1.199(6)
C26 O5 1.338(6)
C26 C25 1.496(7)
C24 C25 1.507(7)
C24 C17 1.522(7)
C13 C14 1.524(6)
C13 C5 1.527(6)
C18 C17 1.512(7)
C18 C19 1.521(7)
C17 N2 1.467(6)
C5 N1 1.457(6)
C12 C11 1.372(7)
C12 C7 1.394(7)
C10 C11 1.370(7)
C10 C9 1.379(7)
C15 O3 1.241(6)
C15 N2 1.334(6)
C15 C14 1.500(6)
C8 C9 1.368(7)
C8 C7 1.382(7)
C19 C29 1.315(8)
C19 C20 1.364(8)
C4 O2 1.231(5)
C4 O1 1.333(6)
C4 N1 1.352(6)
C22 C21 1.313(9)
C22 C23 1.368(10)
C1 C2 1.512(8)
C27 O5 1.451(7)
C27 C28 1.490(8)
C2 O1 1.488(6)
C2 C16 1.497(8)
C2 C3 1.501(8)
C21 C20 1.374(8)
C23 C29 1.364(9)
